data_7005576
loop_
_publ_author_name
'Elsegood, Mark R. J.'
'Kelly, Paul F.'
'Reid, Gillian'
'Staniland, Paul M.'

_publ_section_title
;
 Sulfimidation--a new and versatile strategy for the post ring-closure
 derivatisation of mixed thia/oxa crowns.
;
_journal_issue 17
_journal_name_full 'Dalton transactions (Cambridge, England : 2003)'
_journal_page_first 1665
_journal_page_last 1667
_journal_paper_doi 10.1039/b703252h
_journal_year 2007
_chemical_formula_moiety 'C24 H48 N Na O10 S2 2+, (C24 H20 B 1-)2, 2(C D Cl3)'
_chemical_formula_sum 'C74 H88 B2 Cl6 D2 N Na O10 S2'
_chemical_formula_weight 1476.91
_chemical_name_systematic
;
?
;
_space_group_IT_number 2
_symmetry_cell_setting triclinic
_symmetry_space_group_name_Hall '-P 1'
_symmetry_space_group_name_H-M 'P -1'
_atom_sites_solution_hydrogens geom
_atom_sites_solution_primary direct
_atom_sites_solution_secondary difmap
_audit_creation_method SHELXL-97
_cell_angle_alpha 95.678(2)
_cell_angle_beta 98.668(2)
_cell_angle_gamma 114.616(2)
_cell_formula_units_Z 2
_cell_length_a 13.6709(6)
_cell_length_b 14.2510(7)
_cell_length_c 22.0061(10)
_cell_measurement_reflns_used 10083
_cell_measurement_temperature 150(2)
_cell_measurement_theta_max 27.392
_cell_measurement_theta_min 2.254
_cell_volume 3790.3(3)
_computing_cell_refinement 'Bruker SAINT'
_computing_data_collection 'Bruker SMART'
_computing_data_reduction 'Bruker SAINT'
_computing_molecular_graphics 'Bruker SHELXTL'
_computing_publication_material 'Bruker SHELXTL and local programs'
_computing_structure_refinement 'Bruker SHELXTL'
_computing_structure_solution 'Bruker SHELXTL'
_diffrn_ambient_temperature 150(2)
_diffrn_measured_fraction_theta_full 0.992
_diffrn_measured_fraction_theta_max 0.863
_diffrn_measurement_device_type 'Bruker SMART 1000 CCD diffractometer'
_diffrn_measurement_method '\w rotation with narrow frames'
_diffrn_radiation_monochromator graphite
_diffrn_radiation_source 'sealed tube'
_diffrn_radiation_type MoK\a
_diffrn_radiation_wavelength 0.71073
_diffrn_reflns_av_R_equivalents 0.0213
_diffrn_reflns_av_sigmaI/netI 0.0414
_diffrn_reflns_limit_h_max 17
_diffrn_reflns_limit_h_min -17
_diffrn_reflns_limit_k_max 18
_diffrn_reflns_limit_k_min -19
_diffrn_reflns_limit_l_max 29
_diffrn_reflns_limit_l_min -28
_diffrn_reflns_number 33152
_diffrn_reflns_theta_full 26.00
_diffrn_reflns_theta_max 28.98
_diffrn_reflns_theta_min 1.60
_diffrn_standards_decay_% 0
_diffrn_standards_number 0
_exptl_absorpt_coefficient_mu 0.344
_exptl_absorpt_correction_T_max 0.895
_exptl_absorpt_correction_T_min 0.872
_exptl_absorpt_correction_type multi-scan
_exptl_absorpt_process_details 'SADABS v2.10, Sheldrick, G.M., (2003)'
_exptl_crystal_colour colourless
_exptl_crystal_density_diffrn 1.294
_exptl_crystal_density_method 'not measured'
_exptl_crystal_description block
_exptl_crystal_F_000 1552
_exptl_crystal_size_max 0.41
_exptl_crystal_size_mid 0.38
_exptl_crystal_size_min 0.33
_refine_diff_density_max 0.921
_refine_diff_density_min -1.045
_refine_diff_density_rms 0.079
_refine_ls_extinction_method none
_refine_ls_goodness_of_fit_ref 1.032
_refine_ls_hydrogen_treatment constr
_refine_ls_matrix_type full
_refine_ls_number_parameters 865
_refine_ls_number_reflns 17365
_refine_ls_number_restraints 0
_refine_ls_restrained_S_all 1.032
_refine_ls_R_factor_all 0.1170
_refine_ls_R_factor_gt 0.0719
_refine_ls_shift/su_max 0.001
_refine_ls_shift/su_mean 0.000
_refine_ls_structure_factor_coef Fsqd
_refine_ls_weighting_details 'calc w=1/[\s^2^(Fo^2^)+(0.1152P)^2^+4.5092P] where P=(Fo^2^+2Fc^2^)/3'
_refine_ls_weighting_scheme calc
_refine_ls_wR_factor_gt 0.1948
_refine_ls_wR_factor_ref 0.2376
_reflns_number_gt 10786
_reflns_number_total 17365
_reflns_threshold_expression I>2\s(I)
_cod_data_source_file b703252h.txt
_cod_data_source_block 4
_cod_original_sg_symbol_H-M P-1
_cod_database_code 7005576

loop_
_symmetry_equiv_pos_as_xyz
'x, y, z'
'-x, -y, -z'

loop_
_atom_site_label
_atom_site_type_symbol
_atom_site_fract_x
_atom_site_fract_y
_atom_site_fract_z
_atom_site_U_iso_or_equiv
_atom_site_adp_type
_atom_site_occupancy
_atom_site_symmetry_multiplicity
_atom_site_calc_flag
_atom_site_refinement_flags
_atom_site_disorder_assembly
_atom_site_disorder_group
Na1 Na 1.08753(10) 0.30043(10) 0.23609(6) 0.0361(3) Uani 1 1 d . . .
N1 N 0.7023(3) 0.1635(3) 0.26647(16) 0.0566(9) Uani 1 1 d . . .
S1 S 0.65966(8) 0.05250(9) 0.21768(4) 0.0512(3) Uani 1 1 d . . .
C1 C 0.5478(4) -0.0323(5) 0.2501(2) 0.0778(15) Uani 1 1 d . . .
H1A H 0.4946 -0.0024 0.2526 0.093 Uiso 1 1 calc R . .
H1B H 0.5088 -0.1023 0.2230 0.093 Uiso 1 1 calc R . .
C2 C 0.5943(5) -0.0421(5) 0.3144(2) 0.0865(18) Uani 1 1 d . . .
H2A H 0.6260 0.0263 0.3431 0.104 Uiso 1 1 calc R . .
H2B H 0.5359 -0.0942 0.3314 0.104 Uiso 1 1 calc R . .
O1 O 0.6764(3) -0.0748(3) 0.30773(14) 0.0799(11) Uani 1 1 d . . .
C3 C 0.7380(5) -0.0779(4) 0.3648(2) 0.093(2) Uani 1 1 d . . .
H3A H 0.6915 -0.1359 0.3841 0.111 Uiso 1 1 calc R . .
H3B H 0.7639 -0.0111 0.3944 0.111 Uiso 1 1 calc R . .
C4 C 0.8335(5) -0.0941(4) 0.3512(3) 0.090(2) Uani 1 1 d . . .
H4A H 0.8693 -0.1109 0.3883 0.108 Uiso 1 1 calc R . .
H4B H 0.8083 -0.1536 0.3161 0.108 Uiso 1 1 calc R . .
O2 O 0.9097(3) -0.0013(2) 0.33512(14) 0.0637(8) Uani 1 1 d . . .
C5 C 0.9983(5) -0.0132(4) 0.3172(2) 0.0736(15) Uani 1 1 d . . .
H5A H 0.9707 -0.0710 0.2808 0.088 Uiso 1 1 calc R . .
H5B H 1.0380 -0.0316 0.3519 0.088 Uiso 1 1 calc R . .
C6 C 1.0751(4) 0.0866(4) 0.3003(2) 0.0609(11) Uani 1 1 d . . .
H6A H 1.1037 0.1433 0.3374 0.073 Uiso 1 1 calc R . .
H6B H 1.1386 0.0776 0.2891 0.073 Uiso 1 1 calc R . .
O3 O 1.0247(2) 0.1178(2) 0.24956(12) 0.0476(6) Uani 1 1 d . . .
C7 C 1.0108(4) 0.0587(4) 0.18980(19) 0.0596(11) Uani 1 1 d . . .
H7A H 0.9840 -0.0167 0.1921 0.071 Uiso 1 1 calc R . .
H7B H 1.0819 0.0829 0.1763 0.071 Uiso 1 1 calc R . .
C8 C 0.9287(4) 0.0750(3) 0.14449(19) 0.0568(11) Uani 1 1 d . . .
H8A H 0.9157 0.0339 0.1027 0.068 Uiso 1 1 calc R . .
H8B H 0.8578 0.0511 0.1583 0.068 Uiso 1 1 calc R . .
O4 O 0.9704(2) 0.1834(2) 0.14155(11) 0.0465(6) Uani 1 1 d . . .
C9 C 0.9156(3) 0.2064(4) 0.08862(16) 0.0518(10) Uani 1 1 d . . .
H9A H 0.8868 0.1460 0.0538 0.062 Uiso 1 1 calc R . .
H9B H 0.9696 0.2679 0.0751 0.062 Uiso 1 1 calc R . .
C10 C 0.8229(3) 0.2290(3) 0.10176(19) 0.0550(10) Uani 1 1 d . . .
H10A H 0.8499 0.2868 0.1380 0.066 Uiso 1 1 calc R . .
H10B H 0.7923 0.2511 0.0652 0.066 Uiso 1 1 calc R . .
O5 O 0.7410(2) 0.1388(2) 0.11449(12) 0.0501(6) Uani 1 1 d . . .
C11 C 0.6465(3) 0.1540(4) 0.1225(2) 0.0605(11) Uani 1 1 d . . .
H11A H 0.6058 0.1563 0.0819 0.073 Uiso 1 1 calc R . .
H11B H 0.6687 0.2207 0.1514 0.073 Uiso 1 1 calc R . .
C12 C 0.5770(3) 0.0634(4) 0.1490(2) 0.0633(12) Uani 1 1 d . . .
H12A H 0.5472 -0.0018 0.1176 0.076 Uiso 1 1 calc R . .
H12B H 0.5143 0.0738 0.1602 0.076 Uiso 1 1 calc R . .
S2 S 0.83795(7) 0.23174(7) 0.28146(4) 0.0392(2) Uani 1 1 d . . .
C13 C 0.8787(3) 0.2200(3) 0.36096(16) 0.0435(8) Uani 1 1 d . . .
H13A H 0.8199 0.2164 0.3833 0.052 Uiso 1 1 calc R . .
H13B H 0.8843 0.1529 0.3607 0.052 Uiso 1 1 calc R . .
C14 C 0.9861(3) 0.3076(3) 0.39723(15) 0.0394(7) Uani 1 1 d . . .
H14A H 0.9796 0.3744 0.4022 0.047 Uiso 1 1 calc R . .
H14B H 1.0044 0.2926 0.4393 0.047 Uiso 1 1 calc R . .
O6 O 1.07059(18) 0.31656(18) 0.36458(10) 0.0375(5) Uani 1 1 d . . .
C15 C 1.1759(3) 0.3963(3) 0.39959(16) 0.0424(8) Uani 1 1 d . . .
H15A H 1.1806 0.3951 0.4448 0.051 Uiso 1 1 calc R . .
H15B H 1.1841 0.4664 0.3924 0.051 Uiso 1 1 calc R . .
C16 C 1.2657(3) 0.3755(3) 0.37883(15) 0.0410(8) Uani 1 1 d . . .
H16A H 1.3383 0.4279 0.4037 0.049 Uiso 1 1 calc R . .
H16B H 1.2568 0.3049 0.3853 0.049 Uiso 1 1 calc R . .
O7 O 1.26009(18) 0.38192(19) 0.31471(10) 0.0395(5) Uani 1 1 d . . .
C17 C 1.3525(3) 0.3765(3) 0.29440(17) 0.0455(8) Uani 1 1 d . . .
H17A H 1.3501 0.3064 0.2963 0.055 Uiso 1 1 calc R . .
H17B H 1.4220 0.4301 0.3218 0.055 Uiso 1 1 calc R . .
C18 C 1.3470(3) 0.3959(3) 0.22843(17) 0.0505(9) Uani 1 1 d . . .
H18A H 1.3470 0.4649 0.2263 0.061 Uiso 1 1 calc R . .
H18B H 1.4115 0.3956 0.2133 0.061 Uiso 1 1 calc R . .
O8 O 1.2485(2) 0.3146(2) 0.19124(11) 0.0487(6) Uani 1 1 d . . .
C19 C 1.2271(4) 0.3265(4) 0.12796(17) 0.0603(11) Uani 1 1 d . . .
H19A H 1.1645 0.2614 0.1038 0.072 Uiso 1 1 calc R . .
H19B H 1.2924 0.3364 0.1102 0.072 Uiso 1 1 calc R . .
C20 C 1.2008(4) 0.4177(4) 0.12088(19) 0.0644(12) Uani 1 1 d . . .
H20A H 1.2693 0.4843 0.1317 0.077 Uiso 1 1 calc R . .
H20B H 1.1641 0.4107 0.0772 0.077 Uiso 1 1 calc R . .
O9 O 1.1293(2) 0.4176(2) 0.16226(13) 0.0553(7) Uani 1 1 d . . .
C21 C 1.0918(4) 0.4955(3) 0.1586(2) 0.0596(11) Uani 1 1 d . . .
H21A H 1.0270 0.4709 0.1238 0.072 Uiso 1 1 calc R . .
H21B H 1.1504 0.5601 0.1507 0.072 Uiso 1 1 calc R . .
C22 C 1.0612(4) 0.5182(3) 0.2191(2) 0.0710(13) Uani 1 1 d . . .
H22A H 1.1282 0.5507 0.2529 0.085 Uiso 1 1 calc R . .
H22B H 1.0293 0.5689 0.2156 0.085 Uiso 1 1 calc R . .
O10 O 0.9852(3) 0.42697(19) 0.23424(13) 0.0546(7) Uani 1 1 d . . .
C23 C 0.9511(4) 0.4481(3) 0.28988(18) 0.0564(11) Uani 1 1 d . . .
H23A H 0.9441 0.5146 0.2916 0.068 Uiso 1 1 calc R . .
H23B H 1.0067 0.4555 0.3268 0.068 Uiso 1 1 calc R . .
C24 C 0.8426(4) 0.3599(3) 0.29072(18) 0.0525(10) Uani 1 1 d . . .
H24A H 0.7862 0.3602 0.2569 0.063 Uiso 1 1 calc R . .
H24B H 0.8223 0.3734 0.3309 0.063 Uiso 1 1 calc R . .
B1 B 0.7496(3) 0.5833(3) 0.38777(15) 0.0290(7) Uani 1 1 d . . .
C25 C 0.7437(2) 0.4811(2) 0.41946(13) 0.0289(6) Uani 1 1 d . . .
C26 C 0.6441(3) 0.3908(3) 0.41348(16) 0.0389(7) Uani 1 1 d . . .
H26 H 0.5785 0.3892 0.3906 0.047 Uiso 1 1 calc R . .
C27 C 0.6373(3) 0.3041(3) 0.43936(19) 0.0446(8) Uani 1 1 d . . .
H27 H 0.5681 0.2448 0.4334 0.054 Uiso 1 1 calc R . .
C28 C 0.7299(3) 0.3031(3) 0.47372(17) 0.0420(8) Uani 1 1 d . . .
H28 H 0.7251 0.2436 0.4915 0.050 Uiso 1 1 calc R . .
C29 C 0.8301(3) 0.3904(3) 0.48169(15) 0.0372(7) Uani 1 1 d . . .
H29 H 0.8947 0.3916 0.5056 0.045 Uiso 1 1 calc R . .
C30 C 0.8361(2) 0.4769(2) 0.45461(13) 0.0305(6) Uani 1 1 d . . .
H30 H 0.9058 0.5355 0.4602 0.037 Uiso 1 1 calc R . .
C31 C 0.8621(2) 0.6884(2) 0.42469(13) 0.0288(6) Uani 1 1 d . . .
C32 C 0.9676(3) 0.7069(2) 0.41498(14) 0.0323(6) Uani 1 1 d . . .
H32 H 0.9741 0.6567 0.3862 0.039 Uiso 1 1 calc R . .
C33 C 1.0623(3) 0.7949(3) 0.44543(15) 0.0388(7) Uani 1 1 d . . .
H33 H 1.1316 0.8037 0.4372 0.047 Uiso 1 1 calc R . .
C34 C 1.0568(3) 0.8701(3) 0.48783(15) 0.0433(8) Uani 1 1 d . . .
H34 H 1.1215 0.9313 0.5081 0.052 Uiso 1 1 calc R . .
C35 C 0.9555(3) 0.8544(3) 0.50005(16) 0.0428(8) Uani 1 1 d . . .
H35 H 0.9504 0.9043 0.5298 0.051 Uiso 1 1 calc R . .
C36 C 0.8612(3) 0.7660(2) 0.46905(14) 0.0350(7) Uani 1 1 d . . .
H36 H 0.7926 0.7575 0.4783 0.042 Uiso 1 1 calc R . .
C37 C 0.6421(2) 0.6044(2) 0.39494(14) 0.0320(6) Uani 1 1 d . . .
C38 C 0.5999(3) 0.5948(3) 0.44911(16) 0.0384(7) Uani 1 1 d . . .
H38 H 0.6302 0.5688 0.4813 0.046 Uiso 1 1 calc R . .
C39 C 0.5156(3) 0.6215(3) 0.45820(19) 0.0457(8) Uani 1 1 d . . .
H39 H 0.4912 0.6157 0.4964 0.055 Uiso 1 1 calc R . .
C40 C 0.4679(3) 0.6562(3) 0.4121(2) 0.0512(10) Uani 1 1 d . . .
H40 H 0.4103 0.6746 0.4180 0.061 Uiso 1 1 calc R . .
C41 C 0.5046(3) 0.6642(3) 0.3568(2) 0.0531(10) Uani 1 1 d . . .
H41 H 0.4708 0.6865 0.3240 0.064 Uiso 1 1 calc R . .
C42 C 0.5909(3) 0.6399(3) 0.34889(17) 0.0412(8) Uani 1 1 d . . .
H42 H 0.6160 0.6476 0.3109 0.049 Uiso 1 1 calc R . .
C43 C 0.7470(3) 0.5591(3) 0.31236(14) 0.0332(7) Uani 1 1 d . . .
C44 C 0.8157(3) 0.6311(3) 0.28049(15) 0.0414(8) Uani 1 1 d . . .
H44 H 0.8682 0.6978 0.3035 0.050 Uiso 1 1 calc R . .
C45 C 0.8108(3) 0.6092(4) 0.21653(17) 0.0539(10) Uani 1 1 d . . .
H45 H 0.8601 0.6599 0.1971 0.065 Uiso 1 1 calc R . .
C46 C 0.7337(4) 0.5135(4) 0.18162(17) 0.0616(12) Uani 1 1 d . . .
H46 H 0.7310 0.4970 0.1383 0.074 Uiso 1 1 calc R . .
C47 C 0.6604(4) 0.4419(4) 0.21067(17) 0.0577(11) Uani 1 1 d . . .
H47 H 0.6048 0.3772 0.1869 0.069 Uiso 1 1 calc R . .
C48 C 0.6685(3) 0.4651(3) 0.27443(15) 0.0420(8) Uani 1 1 d . . .
H48 H 0.6181 0.4144 0.2934 0.050 Uiso 1 1 calc R . .
B2 B 0.8212(3) 0.1685(3) 0.88937(17) 0.0313(7) Uani 1 1 d . . .
C49 C 0.9492(3) 0.1909(2) 0.91768(14) 0.0320(6) Uani 1 1 d . . .
C50 C 1.0391(3) 0.2834(3) 0.91334(15) 0.0350(7) Uani 1 1 d . . .
H50 H 1.0251 0.3330 0.8923 0.042 Uiso 1 1 calc R . .
C51 C 1.1476(3) 0.3059(3) 0.93829(15) 0.0394(7) Uani 1 1 d . . .
H51 H 1.2057 0.3697 0.9343 0.047 Uiso 1 1 calc R . .
C52 C 1.1710(3) 0.2347(3) 0.96920(15) 0.0416(8) Uani 1 1 d . . .
H52 H 1.2450 0.2497 0.9867 0.050 Uiso 1 1 calc R . .
C53 C 1.0856(3) 0.1423(3) 0.97413(15) 0.0418(8) Uani 1 1 d . . .
H53 H 1.1003 0.0932 0.9954 0.050 Uiso 1 1 calc R . .
C54 C 0.9775(3) 0.1209(3) 0.94800(15) 0.0358(7) Uani 1 1 d . . .
H54 H 0.9202 0.0556 0.9508 0.043 Uiso 1 1 calc R . .
C55 C 0.7394(3) 0.0447(2) 0.88885(16) 0.0360(7) Uani 1 1 d . . .
C56 C 0.7086(3) -0.0345(3) 0.83737(19) 0.0464(8) Uani 1 1 d . . .
H56 H 0.7294 -0.0159 0.7994 0.056 Uiso 1 1 calc R . .
C57 C 0.6480(4) -0.1403(3) 0.8397(2) 0.0630(12) Uani 1 1 d . . .
H57 H 0.6292 -0.1921 0.8038 0.076 Uiso 1 1 calc R . .
C58 C 0.6156(4) -0.1701(3) 0.8934(2) 0.0621(12) Uani 1 1 d . . .
H58 H 0.5742 -0.2421 0.8947 0.075 Uiso 1 1 calc R . .
C59 C 0.6432(3) -0.0954(3) 0.9451(2) 0.0528(10) Uani 1 1 d . . .
H59 H 0.6216 -0.1153 0.9827 0.063 Uiso 1 1 calc R . .
C60 C 0.7031(3) 0.0104(3) 0.94247(18) 0.0448(8) Uani 1 1 d . . .
H60 H 0.7200 0.0613 0.9786 0.054 Uiso 1 1 calc R . .
C61 C 0.7852(3) 0.2462(2) 0.93174(14) 0.0306(6) Uani 1 1 d . . .
C62 C 0.6745(3) 0.2189(3) 0.93243(16) 0.0387(7) Uani 1 1 d . . .
H62 H 0.6206 0.1523 0.9099 0.046 Uiso 1 1 calc R . .
C63 C 0.6393(3) 0.2838(3) 0.96429(16) 0.0426(8) Uani 1 1 d . . .
H63 H 0.5630 0.2611 0.9633 0.051 Uiso 1 1 calc R . .
C64 C 0.7147(3) 0.3811(3) 0.99751(16) 0.0429(8) Uani 1 1 d . . .
H64 H 0.6911 0.4264 1.0190 0.051 Uiso 1 1 calc R . .
C65 C 0.8248(3) 0.4115(3) 0.99886(16) 0.0414(8) Uani 1 1 d . . .
H65 H 0.8778 0.4782 1.0217 0.050 Uiso 1 1 calc R . .
C66 C 0.8592(3) 0.3448(2) 0.96683(14) 0.0338(7) Uani 1 1 d . . .
H66 H 0.9358 0.3673 0.9690 0.041 Uiso 1 1 calc R . .
C67 C 0.8109(2) 0.1920(2) 0.81701(14) 0.0311(6) Uani 1 1 d . . .
C68 C 0.7309(3) 0.2209(3) 0.78944(15) 0.0373(7) Uani 1 1 d . . .
H68 H 0.6825 0.2300 0.8137 0.045 Uiso 1 1 calc R . .
C69 C 0.7191(3) 0.2370(3) 0.72782(17) 0.0438(8) Uani 1 1 d . . .
H69 H 0.6623 0.2548 0.7108 0.053 Uiso 1 1 calc R . .
C70 C 0.7893(3) 0.2273(3) 0.69142(16) 0.0415(8) Uani 1 1 d . . .
H70 H 0.7825 0.2398 0.6497 0.050 Uiso 1 1 calc R . .
C71 C 0.8697(3) 0.1991(3) 0.71668(15) 0.0398(7) Uani 1 1 d . . .
H71 H 0.9187 0.1919 0.6923 0.048 Uiso 1 1 calc R . .
C72 C 0.8789(3) 0.1812(3) 0.77791(15) 0.0371(7) Uani 1 1 d . . .
H72 H 0.9340 0.1606 0.7939 0.044 Uiso 1 1 calc R . .
C73 C 0.5926(5) 0.6756(5) 0.1538(3) 0.108(2) Uani 1 1 d . . .
H73 H 0.6408 0.6549 0.1828 0.129 Uiso 1 1 calc R . .
Cl1 Cl 0.48489(12) 0.67360(12) 0.18831(7) 0.0857(4) Uani 1 1 d . . .
Cl3 Cl 0.54357(16) 0.58782(17) 0.08209(9) 0.1236(7) Uani 1 1 d . . .
C74 C 0.6825(4) 0.9709(4) 0.6026(2) 0.0664(12) Uani 1 1 d . . .
H74 H 0.7558 1.0316 0.6208 0.080 Uiso 1 1 calc R . .
Cl4 Cl 0.62636(13) 0.91665(14) 0.66357(6) 0.0955(5) Uani 1 1 d . . .
Cl5 Cl 0.70273(13) 0.87990(11) 0.55449(7) 0.0868(4) Uani 1 1 d . . .
Cl6 Cl 0.59846(15) 1.01755(14) 0.56064(8) 0.1127(6) Uani 1 1 d . . .
Cl2 Cl 0.67040(17) 0.80114(17) 0.14155(11) 0.1375(9) Uani 1 1 d . . .

loop_
_atom_site_aniso_label
_atom_site_aniso_U_11
_atom_site_aniso_U_22
_atom_site_aniso_U_33
_atom_site_aniso_U_23
_atom_site_aniso_U_13
_atom_site_aniso_U_12
Na1 0.0357(7) 0.0434(7) 0.0272(6) 0.0046(5) 0.0021(5) 0.0171(6)
N1 0.0393(17) 0.081(2) 0.0460(18) -0.0038(17) 0.0078(14) 0.0269(17)
S1 0.0356(5) 0.0710(7) 0.0368(5) 0.0051(4) 0.0052(4) 0.0154(4)
C1 0.046(2) 0.099(4) 0.057(3) 0.009(3) 0.014(2) 0.002(2)
C2 0.066(3) 0.100(4) 0.051(3) 0.016(3) 0.016(2) -0.006(3)
O1 0.074(2) 0.085(2) 0.0446(17) 0.0170(16) -0.0012(16) 0.0032(19)
C3 0.094(4) 0.073(3) 0.048(3) 0.028(2) -0.009(3) -0.019(3)
C4 0.111(5) 0.044(3) 0.070(3) 0.027(2) -0.025(3) 0.002(3)
O2 0.085(2) 0.0367(14) 0.0545(17) 0.0120(12) -0.0079(15) 0.0189(15)
C5 0.102(4) 0.057(3) 0.063(3) 0.003(2) -0.022(3) 0.051(3)
C6 0.065(3) 0.062(3) 0.061(3) 0.001(2) -0.010(2) 0.043(2)
O3 0.0535(15) 0.0485(14) 0.0435(14) -0.0037(11) -0.0012(11) 0.0315(12)
C7 0.071(3) 0.065(3) 0.052(2) -0.0122(19) 0.001(2) 0.047(2)
C8 0.063(3) 0.057(2) 0.047(2) -0.0141(18) -0.0061(18) 0.034(2)
O4 0.0425(13) 0.0546(15) 0.0334(12) 0.0019(11) -0.0019(10) 0.0174(12)
C9 0.045(2) 0.074(3) 0.0255(16) 0.0101(17) 0.0023(14) 0.0169(19)
C10 0.050(2) 0.060(2) 0.044(2) 0.0150(18) -0.0034(17) 0.0167(19)
O5 0.0475(14) 0.0550(16) 0.0488(15) 0.0114(12) 0.0074(12) 0.0240(13)
C11 0.049(2) 0.090(3) 0.051(2) 0.015(2) 0.0013(18) 0.041(2)
C12 0.039(2) 0.100(4) 0.047(2) 0.008(2) 0.0011(17) 0.030(2)
S2 0.0380(4) 0.0496(5) 0.0344(4) 0.0037(4) 0.0074(3) 0.0244(4)
C13 0.0417(19) 0.051(2) 0.0386(18) 0.0130(16) 0.0105(15) 0.0191(16)
C14 0.0443(19) 0.047(2) 0.0312(16) 0.0076(14) 0.0083(14) 0.0241(16)
O6 0.0381(12) 0.0416(13) 0.0300(11) 0.0004(9) 0.0031(9) 0.0174(10)
C15 0.0453(19) 0.0433(19) 0.0295(16) -0.0031(14) 0.0009(14) 0.0154(16)
C16 0.0384(18) 0.0471(19) 0.0283(16) 0.0027(14) -0.0024(13) 0.0141(15)
O7 0.0356(12) 0.0516(14) 0.0279(11) 0.0052(10) 0.0011(9) 0.0181(11)
C17 0.0353(18) 0.058(2) 0.0421(19) 0.0077(17) 0.0035(15) 0.0216(17)
C18 0.0366(18) 0.069(3) 0.042(2) 0.0089(18) 0.0075(15) 0.0190(18)
O8 0.0428(14) 0.0701(18) 0.0314(12) 0.0060(12) 0.0071(10) 0.0239(13)
C19 0.053(2) 0.099(3) 0.0304(18) 0.011(2) 0.0142(17) 0.032(2)
C20 0.051(2) 0.096(4) 0.040(2) 0.027(2) 0.0111(18) 0.021(2)
O9 0.0581(16) 0.0586(17) 0.0518(16) 0.0267(13) 0.0172(13) 0.0227(14)
C21 0.074(3) 0.044(2) 0.054(2) 0.0232(19) 0.006(2) 0.020(2)
C22 0.089(3) 0.039(2) 0.082(3) 0.024(2) 0.013(3) 0.024(2)
O10 0.085(2) 0.0339(13) 0.0490(15) 0.0096(11) 0.0165(14) 0.0285(14)
C23 0.094(3) 0.044(2) 0.044(2) 0.0015(17) 0.005(2) 0.047(2)
C24 0.071(3) 0.063(3) 0.040(2) 0.0012(17) 0.0031(18) 0.050(2)
B1 0.0288(16) 0.0351(18) 0.0239(15) -0.0008(13) -0.0007(13) 0.0180(14)
C25 0.0297(14) 0.0349(16) 0.0234(13) -0.0026(11) 0.0024(11) 0.0183(13)
C26 0.0304(16) 0.0417(18) 0.0428(18) -0.0003(14) 0.0016(13) 0.0179(14)
C27 0.0358(18) 0.0351(18) 0.061(2) 0.0054(16) 0.0130(16) 0.0136(15)
C28 0.0459(19) 0.0381(18) 0.051(2) 0.0121(15) 0.0160(16) 0.0240(16)
C29 0.0385(17) 0.0451(19) 0.0366(17) 0.0080(14) 0.0059(14) 0.0270(15)
C30 0.0298(15) 0.0348(16) 0.0272(14) 0.0011(12) 0.0039(12) 0.0161(13)
C31 0.0356(15) 0.0327(15) 0.0204(13) 0.0055(11) 0.0003(11) 0.0189(13)
C32 0.0336(16) 0.0364(16) 0.0265(14) 0.0050(12) 0.0023(12) 0.0166(13)
C33 0.0352(17) 0.0474(19) 0.0302(16) 0.0147(14) 0.0033(13) 0.0143(15)
C34 0.051(2) 0.0347(17) 0.0292(16) 0.0051(13) -0.0053(15) 0.0090(15)
C35 0.059(2) 0.0340(17) 0.0324(17) 0.0006(13) 0.0029(15) 0.0212(16)
C36 0.0451(18) 0.0337(16) 0.0294(15) 0.0049(12) 0.0058(13) 0.0212(14)
C37 0.0311(15) 0.0364(16) 0.0299(15) -0.0005(12) 0.0029(12) 0.0185(13)
C38 0.0401(18) 0.0440(19) 0.0346(17) 0.0017(14) 0.0078(14) 0.0229(15)
C39 0.0414(19) 0.045(2) 0.053(2) 0.0014(16) 0.0181(16) 0.0206(16)
C40 0.0365(18) 0.050(2) 0.075(3) 0.0029(19) 0.0153(18) 0.0278(17)
C41 0.048(2) 0.060(2) 0.063(3) 0.012(2) 0.0040(19) 0.038(2)
C42 0.0406(18) 0.052(2) 0.0404(18) 0.0094(15) 0.0060(14) 0.0303(16)
C43 0.0357(16) 0.0472(18) 0.0255(14) 0.0016(13) 0.0011(12) 0.0295(15)
C44 0.0424(18) 0.066(2) 0.0251(15) 0.0081(15) 0.0047(13) 0.0337(18)
C45 0.057(2) 0.091(3) 0.0301(18) 0.0144(19) 0.0101(16) 0.047(2)
C46 0.085(3) 0.104(4) 0.0216(17) 0.004(2) 0.0025(19) 0.071(3)
C47 0.075(3) 0.072(3) 0.0318(19) -0.0130(18) -0.0125(18) 0.051(2)
C48 0.0478(19) 0.053(2) 0.0297(16) -0.0042(14) -0.0022(14) 0.0322(17)
B2 0.0296(17) 0.0284(17) 0.0335(18) 0.0014(14) 0.0024(14) 0.0127(14)
C49 0.0357(16) 0.0349(16) 0.0254(14) -0.0002(12) 0.0026(12) 0.0181(13)
C50 0.0357(16) 0.0375(17) 0.0320(16) 0.0045(13) 0.0042(13) 0.0174(14)
C51 0.0342(17) 0.049(2) 0.0349(17) 0.0038(14) 0.0067(13) 0.0187(15)
C52 0.0390(18) 0.061(2) 0.0293(16) 0.0007(15) 0.0019(13) 0.0298(17)
C53 0.053(2) 0.049(2) 0.0326(17) 0.0045(15) 0.0034(15) 0.0347(18)
C54 0.0401(17) 0.0373(17) 0.0328(16) 0.0035(13) 0.0047(13) 0.0211(14)
C55 0.0307(16) 0.0316(16) 0.0408(18) 0.0017(13) -0.0036(13) 0.0137(13)
C56 0.044(2) 0.0359(18) 0.055(2) -0.0029(16) 0.0063(16) 0.0182(16)
C57 0.060(3) 0.036(2) 0.081(3) -0.012(2) 0.002(2) 0.0192(19)
C58 0.051(2) 0.033(2) 0.093(4) 0.014(2) 0.003(2) 0.0129(17)
C59 0.0382(19) 0.045(2) 0.064(2) 0.0198(19) -0.0018(17) 0.0095(16)
C60 0.0396(18) 0.0357(18) 0.046(2) 0.0061(15) -0.0055(15) 0.0090(15)
C61 0.0353(16) 0.0308(15) 0.0260(14) 0.0053(12) 0.0039(12) 0.0154(13)
C62 0.0346(17) 0.0386(18) 0.0383(18) 0.0001(14) 0.0022(14) 0.0150(14)
C63 0.0376(18) 0.054(2) 0.0395(18) 0.0078(16) 0.0072(14) 0.0238(16)
C64 0.054(2) 0.050(2) 0.0326(17) 0.0007(15) 0.0081(15) 0.0320(18)
C65 0.051(2) 0.0360(18) 0.0333(17) 0.0000(14) 0.0066(15) 0.0179(16)
C66 0.0352(16) 0.0349(16) 0.0298(15) 0.0064(13) 0.0067(13) 0.0138(14)
C67 0.0305(15) 0.0279(15) 0.0304(15) -0.0009(12) -0.0009(12) 0.0121(12)
C68 0.0369(17) 0.0405(18) 0.0376(17) 0.0031(14) 0.0045(14) 0.0218(15)
C69 0.0436(19) 0.051(2) 0.0407(19) 0.0061(16) -0.0016(15) 0.0286(17)
C70 0.049(2) 0.0447(19) 0.0298(16) 0.0024(14) 0.0004(14) 0.0236(16)
C71 0.0441(18) 0.0442(19) 0.0316(16) 0.0003(14) 0.0050(14) 0.0223(16)
C72 0.0384(17) 0.0418(18) 0.0322(16) -0.0015(13) -0.0002(13) 0.0232(15)
C73 0.097(4) 0.105(5) 0.115(5) -0.029(4) -0.044(4) 0.072(4)
Cl1 0.0830(9) 0.0996(10) 0.0765(8) 0.0304(8) 0.0146(7) 0.0395(8)
Cl3 0.1137(13) 0.1391(15) 0.1200(14) -0.0391(11) -0.0304(10) 0.0894(12)
C74 0.060(3) 0.058(3) 0.065(3) -0.008(2) -0.014(2) 0.023(2)
Cl4 0.0939(10) 0.1239(13) 0.0599(8) -0.0051(8) 0.0037(7) 0.0482(9)
Cl5 0.1053(11) 0.0739(8) 0.0817(9) 0.0027(7) 0.0239(8) 0.0410(8)
Cl6 0.1151(12) 0.0977(11) 0.1076(12) -0.0089(9) -0.0496(10) 0.0602(10)
Cl2 0.1112(14) 0.1203(15) 0.1609(19) -0.0110(13) 0.0833(14) 0.0213(11)

loop_
_atom_type_symbol
_atom_type_description
_atom_type_scat_dispersion_real
_atom_type_scat_dispersion_imag
_atom_type_scat_source
C C 0.0033 0.0016 'International Tables Vol C Tables 4.2.6.8 and 6.1.1.4'
H H 0.0000 0.0000 'International Tables Vol C Tables 4.2.6.8 and 6.1.1.4'
B B 0.0013 0.0007 'International Tables Vol C Tables 4.2.6.8 and 6.1.1.4'
N N 0.0061 0.0033 'International Tables Vol C Tables 4.2.6.8 and 6.1.1.4'
O O 0.0106 0.0060 'International Tables Vol C Tables 4.2.6.8 and 6.1.1.4'
S S 0.1246 0.1234 'International Tables Vol C Tables 4.2.6.8 and 6.1.1.4'
Cl Cl 0.1484 0.1585 'International Tables Vol C Tables 4.2.6.8 and 6.1.1.4'
Na Na 0.0362 0.0249 'International Tables Vol C Tables 4.2.6.8 and 6.1.1.4'

loop_
_geom_angle_atom_site_label_1
_geom_angle_atom_site_label_2
_geom_angle_atom_site_label_3
_geom_angle
_geom_angle_site_symmetry_1
_geom_angle_site_symmetry_3
_geom_angle_publ_flag
O4 Na1 O9 79.47(10) . . ?
O4 Na1 O3 69.20(9) . . ?
O9 Na1 O3 144.94(11) . . ?
O4 Na1 O7 152.62(10) . . ?
O9 Na1 O7 100.90(10) . . ?
O3 Na1 O7 99.94(9) . . ?
O4 Na1 O8 88.20(9) . . ?
O9 Na1 O8 65.93(10) . . ?
O3 Na1 O8 96.96(10) . . ?
O7 Na1 O8 67.69(8) . . ?
O4 Na1 O10 94.74(10) . . ?
O9 Na1 O10 64.66(10) . . ?
O3 Na1 O10 131.57(10) . . ?
O7 Na1 O10 110.30(10) . . ?
O8 Na1 O10 128.97(10) . . ?
O4 Na1 O6 134.02(9) . . ?
O9 Na1 O6 136.13(10) . . ?
O3 Na1 O6 78.74(8) . . ?
O7 Na1 O6 62.97(7) . . ?
O8 Na1 O6 128.66(8) . . ?
O10 Na1 O6 82.42(8) . . ?
S1 N1 S2 112.30(19) . . ?
N1 S1 C12 105.5(2) . . ?
N1 S1 C1 100.3(2) . . ?
C12 S1 C1 97.5(2) . . ?
C2 C1 S1 108.8(3) . . ?
O1 C2 C1 106.4(4) . . ?
C2 O1 C3 114.6(5) . . ?
O1 C3 C4 108.1(5) . . ?
O2 C4 C3 109.1(4) . . ?
C5 O2 C4 112.3(4) . . ?
O2 C5 C6 109.9(3) . . ?
O3 C6 C5 113.3(3) . . ?
C6 O3 C7 113.5(3) . . ?
C6 O3 Na1 122.9(2) . . ?
C7 O3 Na1 106.3(2) . . ?
O3 C7 C8 107.7(3) . . ?
O4 C8 C7 108.7(3) . . ?
C8 O4 C9 114.2(3) . . ?
C8 O4 Na1 115.4(2) . . ?
C9 O4 Na1 128.5(2) . . ?
O4 C9 C10 112.9(3) . . ?
O5 C10 C9 109.3(4) . . ?
C10 O5 C11 111.3(3) . . ?
O5 C11 C12 106.2(4) . . ?
C11 C12 S1 109.0(3) . . ?
N1 S2 C24 97.5(2) . . ?
N1 S2 C13 103.00(17) . . ?
C24 S2 C13 102.17(18) . . ?
C14 C13 S2 115.3(2) . . ?
O6 C14 C13 109.2(3) . . ?
C14 O6 C15 110.7(2) . . ?
C14 O6 Na1 135.61(18) . . ?
C15 O6 Na1 106.22(18) . . ?
O6 C15 C16 109.0(3) . . ?
O7 C16 C15 108.9(3) . . ?
C16 O7 C17 111.2(2) . . ?
C16 O7 Na1 123.26(19) . . ?
C17 O7 Na1 114.92(19) . . ?
O7 C17 C18 107.8(3) . . ?
O8 C18 C17 107.5(3) . . ?
C18 O8 C19 114.2(3) . . ?
C18 O8 Na1 110.6(2) . . ?
C19 O8 Na1 108.1(2) . . ?
O8 C19 C20 112.7(3) . . ?
O9 C20 C19 107.5(3) . . ?
C21 O9 C20 114.5(3) . . ?
C21 O9 Na1 123.3(2) . . ?
C20 O9 Na1 122.0(3) . . ?
O9 C21 C22 109.0(3) . . ?
O10 C22 C21 111.4(4) . . ?
C22 O10 C23 112.0(3) . . ?
C22 O10 Na1 103.5(3) . . ?
C23 O10 Na1 116.4(2) . . ?
O10 C23 C24 109.3(3) . . ?
C23 C24 S2 115.6(3) . . ?
C37 B1 C31 108.5(2) . . ?
C37 B1 C43 107.8(2) . . ?
C31 B1 C43 111.8(3) . . ?
C37 B1 C25 110.1(3) . . ?
C31 B1 C25 109.0(2) . . ?
C43 B1 C25 109.6(2) . . ?
C30 C25 C26 114.4(3) . . ?
C30 C25 B1 123.5(3) . . ?
C26 C25 B1 122.1(3) . . ?
C27 C26 C25 123.1(3) . . ?
C28 C27 C26 120.8(3) . . ?
C27 C28 C29 118.6(3) . . ?
C28 C29 C30 120.0(3) . . ?
C29 C30 C25 123.0(3) . . ?
C36 C31 C32 114.2(3) . . ?
C36 C31 B1 123.2(3) . . ?
C32 C31 B1 122.6(3) . . ?
C33 C32 C31 123.1(3) . . ?
C34 C33 C32 120.4(3) . . ?
C35 C34 C33 118.7(3) . . ?
C34 C35 C36 120.2(3) . . ?
C35 C36 C31 123.3(3) . . ?
C38 C37 C42 115.1(3) . . ?
C38 C37 B1 122.4(3) . . ?
C42 C37 B1 122.4(3) . . ?
C39 C38 C37 123.1(3) . . ?
C40 C39 C38 120.0(3) . . ?
C39 C40 C41 119.1(3) . . ?
C40 C41 C42 120.3(3) . . ?
C41 C42 C37 122.3(3) . . ?
C48 C43 C44 114.7(3) . . ?
C48 C43 B1 121.0(3) . . ?
C44 C43 B1 124.2(3) . . ?
C45 C44 C43 123.1(4) . . ?
C46 C45 C44 119.7(4) . . ?
C45 C46 C47 119.1(3) . . ?
C48 C47 C46 119.8(4) . . ?
C47 C48 C43 123.5(4) . . ?
C55 B2 C49 108.8(2) . . ?
C55 B2 C61 110.2(3) . . ?
C49 B2 C61 110.8(2) . . ?
C55 B2 C67 109.5(2) . . ?
C49 B2 C67 109.1(3) . . ?
C61 B2 C67 108.4(2) . . ?
C50 C49 C54 114.6(3) . . ?
C50 C49 B2 121.9(3) . . ?
C54 C49 B2 123.6(3) . . ?
C51 C50 C49 123.2(3) . . ?
C50 C51 C52 119.9(3) . . ?
C53 C52 C51 119.1(3) . . ?
C52 C53 C54 120.0(3) . . ?
C53 C54 C49 123.2(3) . . ?
C56 C55 C60 115.1(3) . . ?
C56 C55 B2 123.0(3) . . ?
C60 C55 B2 121.7(3) . . ?
C55 C56 C57 122.2(4) . . ?
C58 C57 C56 120.6(4) . . ?
C59 C58 C57 119.5(4) . . ?
C58 C59 C60 119.8(4) . . ?
C59 C60 C55 122.9(4) . . ?
C66 C61 C62 114.6(3) . . ?
C66 C61 B2 124.2(3) . . ?
C62 C61 B2 121.1(3) . . ?
C63 C62 C61 123.5(3) . . ?
C64 C63 C62 120.2(3) . . ?
C65 C64 C63 118.7(3) . . ?
C64 C65 C66 120.5(3) . . ?
C61 C66 C65 122.6(3) . . ?
C68 C67 C72 114.7(3) . . ?
C68 C67 B2 122.5(3) . . ?
C72 C67 B2 122.8(3) . . ?
C69 C68 C67 122.7(3) . . ?
C70 C69 C68 120.5(3) . . ?
C69 C70 C71 118.8(3) . . ?
C70 C71 C72 120.0(3) . . ?
C71 C72 C67 123.2(3) . . ?
Cl2 C73 Cl1 109.9(3) . . ?
Cl2 C73 Cl3 109.1(5) . . ?
Cl1 C73 Cl3 111.6(3) . . ?
Cl5 C74 Cl4 110.3(3) . . ?
Cl5 C74 Cl6 111.2(3) . . ?
Cl4 C74 Cl6 110.5(3) . . ?

loop_
_geom_bond_atom_site_label_1
_geom_bond_atom_site_label_2
_geom_bond_distance
_geom_bond_site_symmetry_2
_geom_bond_publ_flag
Na1 O4 2.400(3) . ?
Na1 O9 2.404(3) . ?
Na1 O3 2.443(3) . ?
Na1 O7 2.449(2) . ?
Na1 O8 2.486(3) . ?
Na1 O10 2.704(3) . ?
Na1 O6 2.866(2) . ?
N1 S1 1.643(4) . ?
N1 S2 1.656(3) . ?
S1 C12 1.807(4) . ?
S1 C1 1.808(5) . ?
C1 C2 1.505(7) . ?
C2 O1 1.404(7) . ?
O1 C3 1.419(6) . ?
C3 C4 1.485(9) . ?
C4 O2 1.420(6) . ?
O2 C5 1.397(6) . ?
C5 C6 1.498(7) . ?
C6 O3 1.429(5) . ?
O3 C7 1.431(4) . ?
C7 C8 1.495(6) . ?
C8 O4 1.418(5) . ?
O4 C9 1.429(4) . ?
C9 C10 1.492(6) . ?
C10 O5 1.397(5) . ?
O5 C11 1.429(5) . ?
C11 C12 1.485(7) . ?
S2 C24 1.790(4) . ?
S2 C13 1.800(4) . ?
C13 C14 1.509(5) . ?
C14 O6 1.418(4) . ?
O6 C15 1.444(4) . ?
C15 C16 1.500(5) . ?
C16 O7 1.416(4) . ?
O7 C17 1.431(4) . ?
C17 C18 1.501(5) . ?
C18 O8 1.416(4) . ?
O8 C19 1.421(4) . ?
C19 C20 1.502(7) . ?
C20 O9 1.433(5) . ?
O9 C21 1.407(5) . ?
C21 C22 1.498(7) . ?
C22 O10 1.395(5) . ?
O10 C23 1.422(5) . ?
C23 C24 1.496(6) . ?
B1 C37 1.644(4) . ?
B1 C31 1.653(4) . ?
B1 C43 1.653(4) . ?
B1 C25 1.653(5) . ?
C25 C30 1.406(4) . ?
C25 C26 1.408(5) . ?
C26 C27 1.384(5) . ?
C27 C28 1.381(5) . ?
C28 C29 1.386(5) . ?
C29 C30 1.398(4) . ?
C31 C36 1.406(4) . ?
C31 C32 1.409(4) . ?
C32 C33 1.385(5) . ?
C33 C34 1.384(5) . ?
C34 C35 1.381(5) . ?
C35 C36 1.388(5) . ?
C37 C38 1.395(4) . ?
C37 C42 1.398(4) . ?
C38 C39 1.390(5) . ?
C39 C40 1.366(6) . ?
C40 C41 1.382(6) . ?
C41 C42 1.391(5) . ?
C43 C48 1.398(5) . ?
C43 C44 1.401(5) . ?
C44 C45 1.396(5) . ?
C45 C46 1.383(7) . ?
C46 C47 1.387(7) . ?
C47 C48 1.386(5) . ?
B2 C55 1.647(5) . ?
B2 C49 1.648(5) . ?
B2 C61 1.651(5) . ?
B2 C67 1.657(5) . ?
C49 C50 1.402(5) . ?
C49 C54 1.403(4) . ?
C50 C51 1.388(4) . ?
C51 C52 1.391(5) . ?
C52 C53 1.376(5) . ?
C53 C54 1.393(5) . ?
C55 C56 1.393(5) . ?
C55 C60 1.402(5) . ?
C56 C57 1.397(6) . ?
C57 C58 1.368(7) . ?
C58 C59 1.366(6) . ?
C59 C60 1.396(5) . ?
C61 C66 1.400(4) . ?
C61 C62 1.400(4) . ?
C62 C63 1.387(5) . ?
C63 C64 1.380(5) . ?
C64 C65 1.376(5) . ?
C65 C66 1.401(5) . ?
C67 C68 1.400(4) . ?
C67 C72 1.401(5) . ?
C68 C69 1.394(5) . ?
C69 C70 1.379(5) . ?
C70 C71 1.381(5) . ?
C71 C72 1.393(5) . ?
C73 Cl2 1.733(8) . ?
C73 Cl1 1.746(7) . ?
C73 Cl3 1.761(6) . ?
C74 Cl5 1.730(5) . ?
C74 Cl4 1.735(6) . ?
C74 Cl6 1.747(5) . ?

loop_
_geom_torsion_atom_site_label_1
_geom_torsion_atom_site_label_2
_geom_torsion_atom_site_label_3
_geom_torsion_atom_site_label_4
_geom_torsion
_geom_torsion_site_symmetry_1
_geom_torsion_site_symmetry_2
_geom_torsion_site_symmetry_3
_geom_torsion_site_symmetry_4
_geom_torsion_publ_flag
S2 N1 S1 C12 -116.3(2) . . . . ?
S2 N1 S1 C1 142.8(3) . . . . ?
N1 S1 C1 C2 -64.5(5) . . . . ?
C12 S1 C1 C2 -171.8(5) . . . . ?
S1 C1 C2 O1 -53.9(5) . . . . ?
C1 C2 O1 C3 173.7(4) . . . . ?
C2 O1 C3 C4 -169.6(4) . . . . ?
O1 C3 C4 O2 70.9(5) . . . . ?
C3 C4 O2 C5 -175.6(4) . . . . ?
C4 O2 C5 C6 179.5(4) . . . . ?
O2 C5 C6 O3 -60.5(5) . . . . ?
C5 C6 O3 C7 -76.6(5) . . . . ?
C5 C6 O3 Na1 153.0(3) . . . . ?
O4 Na1 O3 C6 164.2(3) . . . . ?
O9 Na1 O3 C6 136.1(3) . . . . ?
O7 Na1 O3 C6 10.3(3) . . . . ?
O8 Na1 O3 C6 78.8(3) . . . . ?
O10 Na1 O3 C6 -118.4(3) . . . . ?
O6 Na1 O3 C6 -49.3(3) . . . . ?
O4 Na1 O3 C7 30.9(2) . . . . ?
O9 Na1 O3 C7 2.8(3) . . . . ?
O7 Na1 O3 C7 -122.9(2) . . . . ?
O8 Na1 O3 C7 -54.5(2) . . . . ?
O10 Na1 O3 C7 108.3(2) . . . . ?
O6 Na1 O3 C7 177.4(2) . . . . ?
C6 O3 C7 C8 162.9(4) . . . . ?
Na1 O3 C7 C8 -58.9(4) . . . . ?
O3 C7 C8 O4 60.8(5) . . . . ?
C7 C8 O4 C9 163.9(3) . . . . ?
C7 C8 O4 Na1 -30.7(4) . . . . ?
O9 Na1 O4 C8 164.4(3) . . . . ?
O3 Na1 O4 C8 0.4(2) . . . . ?
O7 Na1 O4 C8 71.0(3) . . . . ?
O8 Na1 O4 C8 98.6(3) . . . . ?
O10 Na1 O4 C8 -132.5(3) . . . . ?
O6 Na1 O4 C8 -48.5(3) . . . . ?
O9 Na1 O4 C9 -32.6(3) . . . . ?
O3 Na1 O4 C9 163.4(3) . . . . ?
O7 Na1 O4 C9 -126.0(3) . . . . ?
O8 Na1 O4 C9 -98.5(3) . . . . ?
O10 Na1 O4 C9 30.5(3) . . . . ?
O6 Na1 O4 C9 114.5(3) . . . . ?
C8 O4 C9 C10 92.5(4) . . . . ?
Na1 O4 C9 C10 -70.7(4) . . . . ?
O4 C9 C10 O5 -64.9(4) . . . . ?
C9 C10 O5 C11 -175.4(3) . . . . ?
C10 O5 C11 C12 -168.0(3) . . . . ?
O5 C11 C12 S1 52.9(4) . . . . ?
N1 S1 C12 C11 60.5(4) . . . . ?
C1 S1 C12 C11 163.5(4) . . . . ?
S1 N1 S2 C24 146.8(2) . . . . ?
S1 N1 S2 C13 -108.8(2) . . . . ?
N1 S2 C13 C14 -154.6(3) . . . . ?
C24 S2 C13 C14 -53.9(3) . . . . ?
S2 C13 C14 O6 -55.9(4) . . . . ?
C13 C14 O6 C15 -177.1(3) . . . . ?
C13 C14 O6 Na1 38.6(4) . . . . ?
O4 Na1 O6 C14 -42.0(3) . . . . ?
O9 Na1 O6 C14 87.7(3) . . . . ?
O3 Na1 O6 C14 -87.9(3) . . . . ?
O7 Na1 O6 C14 164.7(3) . . . . ?
O8 Na1 O6 C14 -177.8(3) . . . . ?
O10 Na1 O6 C14 47.3(3) . . . . ?
O4 Na1 O6 C15 172.7(2) . . . . ?
O9 Na1 O6 C15 -57.7(2) . . . . ?
O3 Na1 O6 C15 126.8(2) . . . . ?
O7 Na1 O6 C15 19.38(19) . . . . ?
O8 Na1 O6 C15 36.8(2) . . . . ?
O10 Na1 O6 C15 -98.1(2) . . . . ?
C14 O6 C15 C16 157.5(3) . . . . ?
Na1 O6 C15 C16 -47.7(3) . . . . ?
O6 C15 C16 O7 61.9(4) . . . . ?
C15 C16 O7 C17 172.4(3) . . . . ?
C15 C16 O7 Na1 -45.0(4) . . . . ?
O4 Na1 O7 C16 -121.5(3) . . . . ?
O9 Na1 O7 C16 150.4(2) . . . . ?
O3 Na1 O7 C16 -57.9(3) . . . . ?
O8 Na1 O7 C16 -151.4(3) . . . . ?
O10 Na1 O7 C16 83.6(3) . . . . ?
O6 Na1 O7 C16 13.9(2) . . . . ?
O4 Na1 O7 C17 20.0(4) . . . . ?
O9 Na1 O7 C17 -68.2(2) . . . . ?
O3 Na1 O7 C17 83.5(2) . . . . ?
O8 Na1 O7 C17 -10.0(2) . . . . ?
O10 Na1 O7 C17 -135.0(2) . . . . ?
O6 Na1 O7 C17 155.3(2) . . . . ?
C16 O7 C17 C18 -173.7(3) . . . . ?
Na1 O7 C17 C18 40.3(4) . . . . ?
O7 C17 C18 O8 -62.1(4) . . . . ?
C17 C18 O8 C19 175.4(3) . . . . ?
C17 C18 O8 Na1 53.1(3) . . . . ?
O4 Na1 O8 C18 169.6(2) . . . . ?
O9 Na1 O8 C18 90.4(2) . . . . ?
O3 Na1 O8 C18 -121.6(2) . . . . ?
O7 Na1 O8 C18 -23.7(2) . . . . ?
O10 Na1 O8 C18 75.0(3) . . . . ?
O6 Na1 O8 C18 -40.5(3) . . . . ?
O4 Na1 O8 C19 43.8(3) . . . . ?
O9 Na1 O8 C19 -35.4(3) . . . . ?
O3 Na1 O8 C19 112.6(3) . . . . ?
O7 Na1 O8 C19 -149.5(3) . . . . ?
O10 Na1 O8 C19 -50.8(3) . . . . ?
O6 Na1 O8 C19 -166.3(2) . . . . ?
C18 O8 C19 C20 -68.2(4) . . . . ?
Na1 O8 C19 C20 55.4(4) . . . . ?
O8 C19 C20 O9 -42.0(5) . . . . ?
C19 C20 O9 C21 -176.6(3) . . . . ?
C19 C20 O9 Na1 7.2(4) . . . . ?
O4 Na1 O9 C21 106.4(3) . . . . ?
O3 Na1 O9 C21 133.1(3) . . . . ?
O7 Na1 O9 C21 -101.5(3) . . . . ?
O8 Na1 O9 C21 -160.8(3) . . . . ?
O10 Na1 O9 C21 6.0(3) . . . . ?
O6 Na1 O9 C21 -39.3(3) . . . . ?
O4 Na1 O9 C20 -77.7(3) . . . . ?
O3 Na1 O9 C20 -51.1(4) . . . . ?
O7 Na1 O9 C20 74.4(3) . . . . ?
O8 Na1 O9 C20 15.0(3) . . . . ?
O10 Na1 O9 C20 -178.1(3) . . . . ?
O6 Na1 O9 C20 136.5(3) . . . . ?
C20 O9 C21 C22 -155.9(4) . . . . ?
Na1 O9 C21 C22 20.2(5) . . . . ?
O9 C21 C22 O10 -54.6(5) . . . . ?
C21 C22 O10 C23 -177.0(4) . . . . ?
C21 C22 O10 Na1 56.8(4) . . . . ?
O4 Na1 O10 C22 -108.4(3) . . . . ?
O9 Na1 O10 C22 -32.4(3) . . . . ?
O3 Na1 O10 C22 -174.7(3) . . . . ?
O7 Na1 O10 C22 60.3(3) . . . . ?
O8 Na1 O10 C22 -16.9(3) . . . . ?
O6 Na1 O10 C22 117.8(3) . . . . ?
O4 Na1 O10 C23 128.3(3) . . . . ?
O9 Na1 O10 C23 -155.7(3) . . . . ?
O3 Na1 O10 C23 62.0(3) . . . . ?
O7 Na1 O10 C23 -63.0(3) . . . . ?
O8 Na1 O10 C23 -140.2(3) . . . . ?
O6 Na1 O10 C23 -5.6(3) . . . . ?
C22 O10 C23 C24 158.2(3) . . . . ?
Na1 O10 C23 C24 -82.9(3) . . . . ?
O10 C23 C24 S2 54.6(4) . . . . ?
N1 S2 C24 C23 -165.7(3) . . . . ?
C13 S2 C24 C23 89.2(3) . . . . ?
C37 B1 C25 C30 -140.2(3) . . . . ?
C31 B1 C25 C30 -21.3(4) . . . . ?
C43 B1 C25 C30 101.4(3) . . . . ?
C37 B1 C25 C26 39.4(4) . . . . ?
C31 B1 C25 C26 158.3(3) . . . . ?
C43 B1 C25 C26 -79.0(3) . . . . ?
C30 C25 C26 C27 -0.7(5) . . . . ?
B1 C25 C26 C27 179.7(3) . . . . ?
C25 C26 C27 C28 0.9(6) . . . . ?
C26 C27 C28 C29 -0.1(5) . . . . ?
C27 C28 C29 C30 -0.7(5) . . . . ?
C28 C29 C30 C25 0.9(5) . . . . ?
C26 C25 C30 C29 -0.2(4) . . . . ?
B1 C25 C30 C29 179.4(3) . . . . ?
C37 B1 C31 C36 17.1(4) . . . . ?
C43 B1 C31 C36 135.9(3) . . . . ?
C25 B1 C31 C36 -102.8(3) . . . . ?
C37 B1 C31 C32 -163.9(3) . . . . ?
C43 B1 C31 C32 -45.1(4) . . . . ?
C25 B1 C31 C32 76.3(3) . . . . ?
C36 C31 C32 C33 -1.2(4) . . . . ?
B1 C31 C32 C33 179.7(3) . . . . ?
C31 C32 C33 C34 0.1(5) . . . . ?
C32 C33 C34 C35 1.4(5) . . . . ?
C33 C34 C35 C36 -1.5(5) . . . . ?
C34 C35 C36 C31 0.3(5) . . . . ?
C32 C31 C36 C35 1.0(4) . . . . ?
B1 C31 C36 C35 -179.9(3) . . . . ?
C31 B1 C37 C38 -79.2(4) . . . . ?
C43 B1 C37 C38 159.5(3) . . . . ?
C25 B1 C37 C38 40.0(4) . . . . ?
C31 B1 C37 C42 96.5(3) . . . . ?
C43 B1 C37 C42 -24.8(4) . . . . ?
C25 B1 C37 C42 -144.3(3) . . . . ?
C42 C37 C38 C39 -2.1(5) . . . . ?
B1 C37 C38 C39 173.9(3) . . . . ?
C37 C38 C39 C40 2.0(6) . . . . ?
C38 C39 C40 C41 0.0(6) . . . . ?
C39 C40 C41 C42 -1.7(6) . . . . ?
C40 C41 C42 C37 1.5(6) . . . . ?
C38 C37 C42 C41 0.3(5) . . . . ?
B1 C37 C42 C41 -175.7(3) . . . . ?
C37 B1 C43 C48 -71.2(3) . . . . ?
C31 B1 C43 C48 169.6(3) . . . . ?
C25 B1 C43 C48 48.6(4) . . . . ?
C37 B1 C43 C44 104.4(3) . . . . ?
C31 B1 C43 C44 -14.8(4) . . . . ?
C25 B1 C43 C44 -135.8(3) . . . . ?
C48 C43 C44 C45 -3.2(5) . . . . ?
B1 C43 C44 C45 -179.0(3) . . . . ?
C43 C44 C45 C46 1.4(5) . . . . ?
C44 C45 C46 C47 1.9(6) . . . . ?
C45 C46 C47 C48 -2.9(6) . . . . ?
C46 C47 C48 C43 0.9(5) . . . . ?
C44 C43 C48 C47 2.1(5) . . . . ?
B1 C43 C48 C47 178.0(3) . . . . ?
C55 B2 C49 C50 168.1(3) . . . . ?
C61 B2 C49 C50 -70.6(4) . . . . ?
C67 B2 C49 C50 48.7(4) . . . . ?
C55 B2 C49 C54 -12.2(4) . . . . ?
C61 B2 C49 C54 109.1(3) . . . . ?
C67 B2 C49 C54 -131.7(3) . . . . ?
C54 C49 C50 C51 -1.6(5) . . . . ?
B2 C49 C50 C51 178.1(3) . . . . ?
C49 C50 C51 C52 0.2(5) . . . . ?
C50 C51 C52 C53 0.4(5) . . . . ?
C51 C52 C53 C54 0.4(5) . . . . ?
C52 C53 C54 C49 -2.0(5) . . . . ?
C50 C49 C54 C53 2.5(5) . . . . ?
B2 C49 C54 C53 -177.2(3) . . . . ?
C49 B2 C55 C56 -92.5(4) . . . . ?
C61 B2 C55 C56 145.9(3) . . . . ?
C67 B2 C55 C56 26.7(4) . . . . ?
C49 B2 C55 C60 82.2(4) . . . . ?
C61 B2 C55 C60 -39.5(4) . . . . ?
C67 B2 C55 C60 -158.6(3) . . . . ?
C60 C55 C56 C57 -1.4(5) . . . . ?
B2 C55 C56 C57 173.6(3) . . . . ?
C55 C56 C57 C58 0.6(6) . . . . ?
C56 C57 C58 C59 -0.2(7) . . . . ?
C57 C58 C59 C60 0.6(6) . . . . ?
C58 C59 C60 C55 -1.5(6) . . . . ?
C56 C55 C60 C59 1.8(5) . . . . ?
B2 C55 C60 C59 -173.2(3) . . . . ?
C55 B2 C61 C66 147.3(3) . . . . ?
C49 B2 C61 C66 26.8(4) . . . . ?
C67 B2 C61 C66 -92.9(3) . . . . ?
C55 B2 C61 C62 -35.9(4) . . . . ?
C49 B2 C61 C62 -156.4(3) . . . . ?
C67 B2 C61 C62 83.9(3) . . . . ?
C66 C61 C62 C63 0.9(5) . . . . ?
B2 C61 C62 C63 -176.2(3) . . . . ?
C61 C62 C63 C64 0.2(5) . . . . ?
C62 C63 C64 C65 -0.7(5) . . . . ?
C63 C64 C65 C66 0.3(5) . . . . ?
C62 C61 C66 C65 -1.4(4) . . . . ?
B2 C61 C66 C65 175.6(3) . . . . ?
C64 C65 C66 C61 0.9(5) . . . . ?
C55 B2 C67 C68 87.0(3) . . . . ?
C49 B2 C67 C68 -153.9(3) . . . . ?
C61 B2 C67 C68 -33.2(4) . . . . ?
C55 B2 C67 C72 -90.7(3) . . . . ?
C49 B2 C67 C72 28.3(4) . . . . ?
C61 B2 C67 C72 149.0(3) . . . . ?
C72 C67 C68 C69 0.4(5) . . . . ?
B2 C67 C68 C69 -177.5(3) . . . . ?
C67 C68 C69 C70 -1.6(5) . . . . ?
C68 C69 C70 C71 1.5(5) . . . . ?
C69 C70 C71 C72 -0.1(5) . . . . ?
C70 C71 C72 C67 -1.2(5) . . . . ?
C68 C67 C72 C71 1.0(5) . . . . ?
B2 C67 C72 C71 178.9(3) . . . . ?
